data_7112054
loop_
_publ_author_name
'Sunghee Kim'
'Maxime A. Siegler'
'Kenneth D. Karlin'

_publ_section_title
;
 Peroxynitrite chemistry derived from nitric oxide reaction with a
 Cu(II)-OOH species and a copper mediated NO reductive coupling reaction
;
_journal_name_full Chem.Commun.
_journal_page_first 2844
_journal_paper_doi 10.1039/c3cc47942k
_journal_volume 50
_journal_year 2014
_chemical_formula_moiety 'C25 H25 Cu1 N6 O3, (Cl O4)'
_chemical_formula_sum 'C25 H25 Cl Cu N6 O7'
_chemical_formula_weight 620.50
_chemical_name_systematic
; 
 ? 
;
_space_group_IT_number 2
_symmetry_cell_setting triclinic
_symmetry_space_group_name_Hall '-P 1'
_symmetry_space_group_name_H-M 'P -1'
_atom_sites_solution_hydrogens difmap
_atom_sites_solution_primary direct
_atom_sites_solution_secondary difmap
_audit_creation_method SHELXL-97
_cell_angle_alpha 111.662(12)
_cell_angle_beta 94.591(10)
_cell_angle_gamma 98.200(12)
_cell_formula_units_Z 2
_cell_length_a 10.2366(15)
_cell_length_b 11.5506(16)
_cell_length_c 12.0967(12)
_cell_measurement_reflns_used 6657
_cell_measurement_temperature 110(2)
_cell_measurement_theta_max 25.13
_cell_measurement_theta_min 1.83
_cell_volume 1301.9(3)
_computing_cell_refinement
;
CrysAlisPro, Agilent Technologies,
Version 1.171.35.11 (release 16-05-2011 CrysAlis171 .NET)
(compiled May 16 2011,17:55:39)
;
_computing_data_collection
;
CrysAlisPro, Agilent Technologies,
Version 1.171.35.11 (release 16-05-2011 CrysAlis171 .NET)
(compiled May 16 2011,17:55:39)
;
_computing_data_reduction
;
CrysAlisPro, Agilent Technologies,
Version 1.171.35.11 (release 16-05-2011 CrysAlis171 .NET)
(compiled May 16 2011,17:55:39)
;
_computing_molecular_graphics 'SHELXTL v6.10 (Sheldrick, 2008)'
_computing_publication_material 'SHELXTL v6.10 (Sheldrick, 2008)'
_computing_structure_refinement 'SHELXL-97 (Sheldrick, 2008)'
_computing_structure_solution 'SHELXS-97 (Sheldrick, 2008)'
_diffrn_ambient_temperature 110(2)
_diffrn_detector_area_resol_mean 15.989
_diffrn_measured_fraction_theta_full 1.000
_diffrn_measured_fraction_theta_max 1.000
_diffrn_measurement_device_type 'Goniometer KM4/Xcalibur, detector: Sapphire3'
_diffrn_measurement_method '\w scans'
_diffrn_radiation_monochromator graphite
_diffrn_radiation_source 'Enhance (Mo) X-ray Source'
_diffrn_radiation_type MoK\a
_diffrn_radiation_wavelength 0.71073
_diffrn_reflns_av_R_equivalents 0.0312
_diffrn_reflns_av_sigmaI/netI 0.0335
_diffrn_reflns_limit_h_max 12
_diffrn_reflns_limit_h_min -12
_diffrn_reflns_limit_k_max 13
_diffrn_reflns_limit_k_min -13
_diffrn_reflns_limit_l_max 13
_diffrn_reflns_limit_l_min -14
_diffrn_reflns_number 12794
_diffrn_reflns_theta_full 25.00
_diffrn_reflns_theta_max 25.00
_diffrn_reflns_theta_min 1.83
_exptl_absorpt_coefficient_mu 0.999
_exptl_absorpt_correction_T_max 0.897
_exptl_absorpt_correction_T_min 0.832
_exptl_absorpt_correction_type analytical
_exptl_absorpt_process_details
;
CrysAlisPro, Agilent Technologies,
Version 1.171.35.11 (release 16-05-2011 CrysAlis171 .NET)
(compiled May 16 2011,17:55:39)
Analytical numeric absorption correction using a multifaceted crystal
            model based on expressions derived by R.C. Clark & J.S. Reid.
(Clark, R. C. & Reid, J. S. (1995). Acta Cryst. A51, 887-897)
;
_exptl_crystal_colour blue-green
_exptl_crystal_density_diffrn 1.583
_exptl_crystal_density_method 'not measured'
_exptl_crystal_description 'small block'
_exptl_crystal_F_000 638
_exptl_crystal_size_max 0.28
_exptl_crystal_size_mid 0.17
_exptl_crystal_size_min 0.16
_refine_diff_density_max 0.409
_refine_diff_density_min -0.458
_refine_diff_density_rms 0.063
_refine_ls_extinction_method none
_refine_ls_goodness_of_fit_ref 1.059
_refine_ls_hydrogen_treatment mixed
_refine_ls_matrix_type full
_refine_ls_number_parameters 365
_refine_ls_number_reflns 4585
_refine_ls_number_restraints 1
_refine_ls_restrained_S_all 1.059
_refine_ls_R_factor_all 0.0357
_refine_ls_R_factor_gt 0.0298
_refine_ls_shift/su_max 0.001
_refine_ls_shift/su_mean 0.000
_refine_ls_structure_factor_coef Fsqd
_refine_ls_weighting_details 'calc w=1/[\s^2^(Fo^2^)+(0.0438P)^2^+0.6334P] where P=(Fo^2^+2Fc^2^)/3'
_refine_ls_weighting_scheme calc
_refine_ls_wR_factor_gt 0.0782
_refine_ls_wR_factor_ref 0.0804
_reflns_number_gt 4040
_reflns_number_total 4585
_reflns_threshold_expression I>2\s(I)
_cod_data_source_file c3cc47942k.txt
_cod_data_source_block '[(BA)Cu(NO3)](ClO4)'
_cod_database_code 7112054

loop_
_symmetry_equiv_pos_as_xyz
'x, y, z'
'-x, -y, -z'

loop_
_atom_site_label
_atom_site_type_symbol
_atom_site_fract_x
_atom_site_fract_y
_atom_site_fract_z
_atom_site_U_iso_or_equiv
_atom_site_adp_type
_atom_site_occupancy
_atom_site_symmetry_multiplicity
_atom_site_calc_flag
_atom_site_refinement_flags
Cu1 Cu 0.02993(2) 0.52121(2) 0.21274(2) 0.01350(9) Uani 1 1 d .
C1 C -0.0427(2) 0.2388(2) 0.0920(2) 0.0199(5) Uani 1 1 d .
H1 H 0.0501 0.2382 0.0932 0.024 Uiso 1 1 calc R
C2 C -0.1321(2) 0.1264(2) 0.0354(2) 0.0246(5) Uani 1 1 d .
H2 H -0.1013 0.0494 -0.0026 0.029 Uiso 1 1 calc R
C3 C -0.2684(2) 0.1267(2) 0.0343(2) 0.0249(5) Uani 1 1 d .
H3 H -0.3316 0.0503 -0.0051 0.030 Uiso 1 1 calc R
C4 C -0.3100(2) 0.2399(2) 0.0915(2) 0.0208(5) Uani 1 1 d .
H4 H -0.4023 0.2424 0.0932 0.025 Uiso 1 1 calc R
C5 C -0.2150(2) 0.3497(2) 0.1463(2) 0.0164(4) Uani 1 1 d .
C6 C -0.25502(19) 0.4766(2) 0.2056(2) 0.0162(5) Uani 1 1 d .
H6A H -0.2926 0.5040 0.1433 0.019 Uiso 1 1 calc R
H6B H -0.3248 0.4690 0.2560 0.019 Uiso 1 1 calc R
C7 C -0.1451(2) 0.7030(2) 0.2879(2) 0.0168(5) Uani 1 1 d .
H7A H -0.1792 0.7503 0.3628 0.020 Uiso 1 1 calc R
H7B H -0.2088 0.6971 0.2192 0.020 Uiso 1 1 calc R
C8 C -0.0112(2) 0.7744(2) 0.2853(2) 0.0162(5) Uani 1 1 d .
C9 C 0.0137(2) 0.9044(2) 0.3201(2) 0.0239(5) Uani 1 1 d .
H9 H -0.0520 0.9527 0.3523 0.029 Uiso 1 1 calc R
C10 C 0.1357(2) 0.9634(2) 0.3073(2) 0.0283(6) Uani 1 1 d .
H10 H 0.1545 1.0527 0.3299 0.034 Uiso 1 1 calc R
C11 C 0.2302(2) 0.8912(2) 0.2614(2) 0.0244(5) Uani 1 1 d .
H11 H 0.3144 0.9300 0.2517 0.029 Uiso 1 1 calc R
C12 C 0.2001(2) 0.7627(2) 0.2302(2) 0.0179(5) Uani 1 1 d .
H12 H 0.2653 0.7131 0.1998 0.022 Uiso 1 1 calc R
C13 C -0.1215(2) 0.5697(2) 0.40473(19) 0.0153(4) Uani 1 1 d .
H13A H -0.1374 0.4804 0.3974 0.018 Uiso 1 1 calc R
H13B H -0.1890 0.6120 0.4505 0.018 Uiso 1 1 calc R
C14 C 0.0162(2) 0.6347(2) 0.4728(2) 0.0146(4) Uani 1 1 d .
C15 C 0.0365(2) 0.7333(2) 0.5838(2) 0.0176(5) Uani 1 1 d .
H15 H -0.0363 0.7636 0.6221 0.021 Uiso 1 1 calc R
C16 C 0.1695(2) 0.7872(2) 0.6382(2) 0.0188(5) Uani 1 1 d .
H16 H 0.1874 0.8567 0.7137 0.023 Uiso 1 1 calc R
C17 C 0.2728(2) 0.7401(2) 0.5832(2) 0.0173(5) Uani 1 1 d .
H17 H 0.3625 0.7766 0.6196 0.021 Uiso 1 1 calc R
C18 C 0.24390(19) 0.63580(19) 0.47088(19) 0.0134(4) Uani 1 1 d .
C19 C 0.4816(2) 0.6257(2) 0.4446(2) 0.0185(5) Uani 1 1 d .
H19A H 0.5304 0.5544 0.4180 0.022 Uiso 1 1 calc R
H19B H 0.5051 0.6696 0.5329 0.022 Uiso 1 1 calc R
C20 C 0.5264(2) 0.7177(2) 0.3859(2) 0.0189(5) Uani 1 1 d .
C21 C 0.5814(2) 0.8440(2) 0.4562(2) 0.0250(5) Uani 1 1 d .
H21 H 0.5930 0.8727 0.5414 0.030 Uiso 1 1 calc R
C22 C 0.6193(2) 0.9279(2) 0.4016(3) 0.0313(6) Uani 1 1 d .
H22 H 0.6574 1.0138 0.4497 0.038 Uiso 1 1 calc R
C23 C 0.6017(2) 0.8871(2) 0.2777(3) 0.0301(6) Uani 1 1 d .
H23 H 0.6267 0.9453 0.2411 0.036 Uiso 1 1 calc R
C24 C 0.5476(2) 0.7610(2) 0.2064(2) 0.0270(6) Uani 1 1 d .
H24 H 0.5361 0.7327 0.1212 0.032 Uiso 1 1 calc R
C25 C 0.5104(2) 0.6769(2) 0.2609(2) 0.0211(5) Uani 1 1 d .
H25 H 0.4737 0.5907 0.2126 0.025 Uiso 1 1 calc R
N1 N -0.08352(17) 0.34999(17) 0.14608(16) 0.0158(4) Uani 1 1 d .
N2 N -0.13755(16) 0.57301(16) 0.28176(16) 0.0134(4) Uani 1 1 d .
N3 N 0.08099(16) 0.70452(17) 0.24135(16) 0.0148(4) Uani 1 1 d .
N4 N 0.11557(16) 0.58678(16) 0.41543(16) 0.0136(4) Uani 1 1 d .
N5 N 0.33837(17) 0.57546(18) 0.41544(18) 0.0170(4) Uani 1 1 d D
H5 H 0.314(2) 0.520(2) 0.3457(19) 0.018(7) Uiso 1 1 d D
N6 N 0.21250(17) 0.44553(18) 0.05212(17) 0.0186(4) Uani 1 1 d .
O1 O 0.20014(14) 0.47440(14) 0.16491(13) 0.0173(3) Uani 1 1 d .
O2 O 0.11305(16) 0.4310(2) -0.01942(16) 0.0393(5) Uani 1 1 d .
O3 O 0.32346(16) 0.43598(17) 0.02192(15) 0.0287(4) Uani 1 1 d .
Cl1 Cl 0.34590(5) 0.22644(5) 0.21362(5) 0.02077(14) Uani 1 1 d .
O4 O 0.41522(16) 0.13204(15) 0.22988(16) 0.0287(4) Uani 1 1 d .
O5 O 0.24685(18) 0.25093(18) 0.29258(19) 0.0403(5) Uani 1 1 d .
O6 O 0.44047(15) 0.34167(14) 0.24260(15) 0.0244(4) Uani 1 1 d .
O7 O 0.28269(19) 0.18134(17) 0.09067(17) 0.0399(5) Uani 1 1 d .

loop_
_atom_site_aniso_label
_atom_site_aniso_U_11
_atom_site_aniso_U_22
_atom_site_aniso_U_33
_atom_site_aniso_U_23
_atom_site_aniso_U_13
_atom_site_aniso_U_12
Cu1 0.00898(14) 0.01411(15) 0.01783(17) 0.00626(12) 0.00469(10) 0.00165(10)
C1 0.0167(11) 0.0199(12) 0.0234(13) 0.0078(10) 0.0052(9) 0.0044(9)
C2 0.0257(12) 0.0171(12) 0.0259(14) 0.0026(10) 0.0043(10) 0.0038(9)
C3 0.0245(12) 0.0175(12) 0.0242(14) 0.0010(10) 0.0025(10) -0.0030(9)
C4 0.0144(10) 0.0219(12) 0.0219(13) 0.0052(10) 0.0028(9) -0.0015(9)
C5 0.0140(10) 0.0212(12) 0.0157(12) 0.0090(10) 0.0041(8) 0.0020(9)
C6 0.0094(9) 0.0182(11) 0.0209(12) 0.0081(10) 0.0029(8) 0.0000(8)
C7 0.0122(10) 0.0163(11) 0.0251(13) 0.0098(10) 0.0065(9) 0.0054(8)
C8 0.0138(10) 0.0181(11) 0.0194(12) 0.0107(10) 0.0020(9) 0.0022(8)
C9 0.0193(11) 0.0179(12) 0.0356(15) 0.0098(11) 0.0065(10) 0.0073(9)
C10 0.0235(12) 0.0155(12) 0.0443(17) 0.0110(11) 0.0047(11) -0.0001(9)
C11 0.0160(11) 0.0233(12) 0.0350(15) 0.0148(11) 0.0035(10) -0.0025(9)
C12 0.0102(10) 0.0226(12) 0.0235(13) 0.0126(10) 0.0026(9) 0.0006(8)
C13 0.0134(10) 0.0184(11) 0.0162(12) 0.0084(10) 0.0062(8) 0.0025(8)
C14 0.0141(10) 0.0162(11) 0.0180(12) 0.0111(10) 0.0052(8) 0.0027(8)
C15 0.0179(11) 0.0173(11) 0.0189(13) 0.0072(10) 0.0063(9) 0.0052(9)
C16 0.0227(11) 0.0139(11) 0.0178(12) 0.0040(10) 0.0042(9) 0.0019(9)
C17 0.0138(10) 0.0178(11) 0.0188(12) 0.0069(10) 0.0008(9) -0.0007(8)
C18 0.0121(10) 0.0134(10) 0.0171(12) 0.0093(9) 0.0030(8) 0.0000(8)
C19 0.0113(10) 0.0203(12) 0.0219(13) 0.0055(10) 0.0035(9) 0.0027(8)
C20 0.0091(10) 0.0195(11) 0.0285(14) 0.0086(10) 0.0054(9) 0.0041(8)
C21 0.0199(11) 0.0219(12) 0.0315(15) 0.0067(11) 0.0099(10) 0.0047(9)
C22 0.0233(12) 0.0198(13) 0.0521(19) 0.0138(12) 0.0136(12) 0.0033(10)
C23 0.0202(12) 0.0324(14) 0.0498(18) 0.0266(13) 0.0126(11) 0.0086(10)
C24 0.0147(11) 0.0416(15) 0.0329(15) 0.0209(13) 0.0068(10) 0.0111(10)
C25 0.0092(10) 0.0251(12) 0.0302(14) 0.0113(11) 0.0048(9) 0.0039(9)
N1 0.0130(8) 0.0170(9) 0.0172(10) 0.0066(8) 0.0028(7) 0.0022(7)
N2 0.0111(8) 0.0131(9) 0.0160(10) 0.0058(8) 0.0031(7) 0.0016(7)
N3 0.0122(8) 0.0171(9) 0.0179(10) 0.0098(8) 0.0037(7) 0.0022(7)
N4 0.0124(8) 0.0128(9) 0.0170(10) 0.0075(8) 0.0036(7) 0.0006(7)
N5 0.0114(9) 0.0165(10) 0.0179(11) 0.0018(9) 0.0024(8) -0.0002(7)
N6 0.0152(9) 0.0224(10) 0.0191(11) 0.0081(8) 0.0051(8) 0.0041(8)
O1 0.0151(7) 0.0226(8) 0.0143(9) 0.0057(7) 0.0054(6) 0.0054(6)
O2 0.0183(9) 0.0775(15) 0.0241(10) 0.0242(10) -0.0011(7) 0.0050(9)
O3 0.0200(8) 0.0437(11) 0.0262(10) 0.0138(8) 0.0124(7) 0.0118(7)
Cl1 0.0143(3) 0.0155(3) 0.0291(3) 0.0059(2) 0.0028(2) -0.0003(2)
O4 0.0247(9) 0.0199(9) 0.0410(11) 0.0128(8) 0.0003(8) 0.0030(7)
O5 0.0275(9) 0.0363(11) 0.0613(14) 0.0200(10) 0.0260(9) 0.0049(8)
O6 0.0184(8) 0.0150(8) 0.0362(10) 0.0064(7) 0.0078(7) -0.0011(6)
O7 0.0467(12) 0.0262(10) 0.0347(12) 0.0019(9) -0.0133(9) 0.0061(8)

loop_
_atom_type_symbol
_atom_type_description
_atom_type_scat_dispersion_real
_atom_type_scat_dispersion_imag
_atom_type_scat_source
C C 0.0033 0.0016 'International Tables Vol C Tables 4.2.6.8 and 6.1.1.4'
H H 0.0000 0.0000 'International Tables Vol C Tables 4.2.6.8 and 6.1.1.4'
Cl Cl 0.1484 0.1585 'International Tables Vol C Tables 4.2.6.8 and 6.1.1.4'
Cu Cu 0.3201 1.2651 'International Tables Vol C Tables 4.2.6.8 and 6.1.1.4'
N N 0.0061 0.0033 'International Tables Vol C Tables 4.2.6.8 and 6.1.1.4'
O O 0.0106 0.0060 'International Tables Vol C Tables 4.2.6.8 and 6.1.1.4'

loop_
_geom_angle_atom_site_label_1
_geom_angle_atom_site_label_2
_geom_angle_atom_site_label_3
_geom_angle
O1 Cu1 N1 99.02(7)
O1 Cu1 N3 96.18(7)
N1 Cu1 N3 156.35(7)
O1 Cu1 N2 173.46(6)
N1 Cu1 N2 82.82(7)
N3 Cu1 N2 84.12(7)
O1 Cu1 N4 90.90(6)
N1 Cu1 N4 113.18(7)
N3 Cu1 N4 84.47(7)
N2 Cu1 N4 82.62(7)
N1 C1 C2 121.7(2)
N1 C1 H1 119.1
C2 C1 H1 119.1
C1 C2 C3 119.3(2)
C1 C2 H2 120.3
C3 C2 H2 120.3
C4 C3 C2 119.0(2)
C4 C3 H3 120.5
C2 C3 H3 120.5
C3 C4 C5 118.8(2)
C3 C4 H4 120.6
C5 C4 H4 120.6
N1 C5 C4 122.3(2)
N1 C5 C6 116.55(19)
C4 C5 C6 121.07(19)
N2 C6 C5 110.39(16)
N2 C6 H6A 109.6
C5 C6 H6A 109.6
N2 C6 H6B 109.6
C5 C6 H6B 109.6
H6A C6 H6B 108.1
N2 C7 C8 111.77(16)
N2 C7 H7A 109.3
C8 C7 H7A 109.3
N2 C7 H7B 109.3
C8 C7 H7B 109.3
H7A C7 H7B 107.9
N3 C8 C9 121.48(19)
N3 C8 C7 116.62(18)
C9 C8 C7 121.80(19)
C8 C9 C10 119.0(2)
C8 C9 H9 120.5
C10 C9 H9 120.5
C11 C10 C9 119.4(2)
C11 C10 H10 120.3
C9 C10 H10 120.3
C12 C11 C10 118.8(2)
C12 C11 H11 120.6
C10 C11 H11 120.6
N3 C12 C11 122.1(2)
N3 C12 H12 118.9
C11 C12 H12 118.9
N2 C13 C14 111.76(16)
N2 C13 H13A 109.3
C14 C13 H13A 109.3
N2 C13 H13B 109.3
C14 C13 H13B 109.3
H13A C13 H13B 107.9
N4 C14 C15 123.74(19)
N4 C14 C13 113.76(19)
C15 C14 C13 122.50(19)
C14 C15 C16 117.4(2)
C14 C15 H15 121.3
C16 C15 H15 121.3
C17 C16 C15 120.5(2)
C17 C16 H16 119.8
C15 C16 H16 119.8
C16 C17 C18 118.9(2)
C16 C17 H17 120.5
C18 C17 H17 120.5
N5 C18 N4 116.08(19)
N5 C18 C17 123.04(19)
N4 C18 C17 120.80(19)
N5 C19 C20 112.86(17)
N5 C19 H19A 109.0
C20 C19 H19A 109.0
N5 C19 H19B 109.0
C20 C19 H19B 109.0
H19A C19 H19B 107.8
C21 C20 C25 119.4(2)
C21 C20 C19 120.4(2)
C25 C20 C19 120.2(2)
C22 C21 C20 119.9(2)
C22 C21 H21 120.1
C20 C21 H21 120.1
C23 C22 C21 120.4(2)
C23 C22 H22 119.8
C21 C22 H22 119.8
C22 C23 C24 120.2(2)
C22 C23 H23 119.9
C24 C23 H23 119.9
C25 C24 C23 119.4(2)
C25 C24 H24 120.3
C23 C24 H24 120.3
C24 C25 C20 120.7(2)
C24 C25 H25 119.7
C20 C25 H25 119.7
C5 N1 C1 118.81(19)
C5 N1 Cu1 114.39(14)
C1 N1 Cu1 126.48(15)
C6 N2 C7 112.82(15)
C6 N2 C13 109.68(16)
C7 N2 C13 111.28(16)
C6 N2 Cu1 108.40(13)
C7 N2 Cu1 109.33(12)
C13 N2 Cu1 105.00(11)
C8 N3 C12 119.21(18)
C8 N3 Cu1 114.40(14)
C12 N3 Cu1 126.13(15)
C14 N4 C18 118.59(19)
C14 N4 Cu1 103.37(13)
C18 N4 Cu1 129.06(14)
C18 N5 C19 124.90(19)
C18 N5 H5 116.6(17)
C19 N5 H5 114.7(17)
O3 N6 O2 122.81(19)
O3 N6 O1 118.49(17)
O2 N6 O1 118.69(17)
N6 O1 Cu1 116.37(12)
O5 Cl1 O6 108.91(11)
O5 Cl1 O7 109.58(12)
O6 Cl1 O7 110.17(11)
O5 Cl1 O4 109.76(11)
O6 Cl1 O4 108.83(9)
O7 Cl1 O4 109.57(11)

loop_
_geom_bond_atom_site_label_1
_geom_bond_atom_site_label_2
_geom_bond_distance
Cu1 O1 1.9652(14)
Cu1 N1 1.9818(18)
Cu1 N3 1.9977(18)
Cu1 N2 2.0365(17)
Cu1 N4 2.3344(18)
C1 N1 1.353(3)
C1 C2 1.377(3)
C1 H1 0.9500
C2 C3 1.394(3)
C2 H2 0.9500
C3 C4 1.382(3)
C3 H3 0.9500
C4 C5 1.385(3)
C4 H4 0.9500
C5 N1 1.346(3)
C5 C6 1.507(3)
C6 N2 1.489(3)
C6 H6A 0.9900
C6 H6B 0.9900
C7 N2 1.489(3)
C7 C8 1.504(3)
C7 H7A 0.9900
C7 H7B 0.9900
C8 N3 1.344(3)
C8 C9 1.381(3)
C9 C10 1.384(3)
C9 H9 0.9500
C10 C11 1.383(3)
C10 H10 0.9500
C11 C12 1.370(3)
C11 H11 0.9500
C12 N3 1.347(3)
C12 H12 0.9500
C13 N2 1.499(3)
C13 C14 1.511(3)
C13 H13A 0.9900
C13 H13B 0.9900
C14 N4 1.347(3)
C14 C15 1.379(3)
C15 C16 1.409(3)
C15 H15 0.9500
C16 C17 1.366(3)
C16 H16 0.9500
C17 C18 1.418(3)
C17 H17 0.9500
C18 N5 1.350(3)
C18 N4 1.365(3)
C19 N5 1.461(3)
C19 C20 1.521(3)
C19 H19A 0.9900
C19 H19B 0.9900
C20 C21 1.393(3)
C20 C25 1.395(3)
C21 C22 1.390(3)
C21 H21 0.9500
C22 C23 1.383(4)
C22 H22 0.9500
C23 C24 1.392(4)
C23 H23 0.9500
C24 C25 1.390(3)
C24 H24 0.9500
C25 H25 0.9500
N5 H5 0.84(2)
N6 O3 1.228(2)
N6 O2 1.232(2)
N6 O1 1.301(2)
Cl1 O5 1.4345(18)
Cl1 O6 1.4371(16)
Cl1 O7 1.4422(19)
Cl1 O4 1.4450(16)

loop_
_geom_torsion_atom_site_label_1
_geom_torsion_atom_site_label_2
_geom_torsion_atom_site_label_3
_geom_torsion_atom_site_label_4
_geom_torsion
N1 C1 C2 C3 -0.5(4)
C1 C2 C3 C4 -0.7(4)
C2 C3 C4 C5 1.0(4)
C3 C4 C5 N1 -0.2(3)
C3 C4 C5 C6 177.5(2)
N1 C5 C6 N2 -15.6(3)
C4 C5 C6 N2 166.55(19)
N2 C7 C8 N3 20.1(3)
N2 C7 C8 C9 -163.3(2)
N3 C8 C9 C10 1.0(4)
C7 C8 C9 C10 -175.3(2)
C8 C9 C10 C11 -0.7(4)
C9 C10 C11 C12 -0.3(4)
C10 C11 C12 N3 0.9(4)
N2 C13 C14 N4 -56.6(2)
N2 C13 C14 C15 123.9(2)
N4 C14 C15 C16 1.0(3)
C13 C14 C15 C16 -179.46(19)
C14 C15 C16 C17 -1.7(3)
C15 C16 C17 C18 -0.3(3)
C16 C17 C18 N5 -173.54(19)
C16 C17 C18 N4 3.1(3)
N5 C19 C20 C21 116.9(2)
N5 C19 C20 C25 -61.8(3)
C25 C20 C21 C22 0.2(3)
C19 C20 C21 C22 -178.58(19)
C20 C21 C22 C23 0.5(3)
C21 C22 C23 C24 -0.9(3)
C22 C23 C24 C25 0.5(3)
C23 C24 C25 C20 0.2(3)
C21 C20 C25 C24 -0.6(3)
C19 C20 C25 C24 178.19(18)
C4 C5 N1 C1 -1.0(3)
C6 C5 N1 C1 -178.85(19)
C4 C5 N1 Cu1 172.85(17)
C6 C5 N1 Cu1 -5.0(2)
C2 C1 N1 C5 1.4(3)
C2 C1 N1 Cu1 -171.70(17)
O1 Cu1 N1 C5 -169.58(15)
N3 Cu1 N1 C5 -40.2(3)
N2 Cu1 N1 C5 16.77(15)
N4 Cu1 N1 C5 95.54(15)
O1 Cu1 N1 C1 3.76(19)
N3 Cu1 N1 C1 133.1(2)
N2 Cu1 N1 C1 -169.89(19)
N4 Cu1 N1 C1 -91.12(19)
C5 C6 N2 C7 148.57(18)
C5 C6 N2 C13 -86.8(2)
C5 C6 N2 Cu1 27.34(19)
C8 C7 N2 C6 -141.02(18)
C8 C7 N2 C13 95.2(2)
C8 C7 N2 Cu1 -20.3(2)
C14 C13 N2 C6 162.65(17)
C14 C13 N2 C7 -71.8(2)
C14 C13 N2 Cu1 46.36(18)
N1 Cu1 N2 C6 -24.19(13)
N3 Cu1 N2 C6 136.04(13)
N4 Cu1 N2 C6 -138.79(13)
N1 Cu1 N2 C7 -147.55(14)
N3 Cu1 N2 C7 12.69(13)
N4 Cu1 N2 C7 97.85(14)
N1 Cu1 N2 C13 92.97(13)
N3 Cu1 N2 C13 -106.79(13)
N4 Cu1 N2 C13 -21.63(12)
C9 C8 N3 C12 -0.4(3)
C7 C8 N3 C12 176.11(18)
C9 C8 N3 Cu1 174.10(17)
C7 C8 N3 Cu1 -9.4(2)
C11 C12 N3 C8 -0.6(3)
C11 C12 N3 Cu1 -174.39(17)
O1 Cu1 N3 C8 -175.59(15)
N1 Cu1 N3 C8 54.6(3)
N2 Cu1 N3 C8 -2.17(15)
N4 Cu1 N3 C8 -85.29(15)
O1 Cu1 N3 C12 -1.50(18)
N1 Cu1 N3 C12 -131.3(2)
N2 Cu1 N3 C12 171.92(19)
N4 Cu1 N3 C12 88.80(18)
C15 C14 N4 C18 1.7(3)
C13 C14 N4 C18 -177.84(17)
C15 C14 N4 Cu1 -148.37(18)
C13 C14 N4 Cu1 32.04(18)
N5 C18 N4 C14 173.08(17)
C17 C18 N4 C14 -3.8(3)
N5 C18 N4 Cu1 -45.5(2)
C17 C18 N4 Cu1 137.56(17)
O1 Cu1 N4 C14 175.68(13)
N1 Cu1 N4 C14 -84.11(14)
N3 Cu1 N4 C14 79.56(13)
N2 Cu1 N4 C14 -5.21(13)
O1 Cu1 N4 C18 29.97(17)
N1 Cu1 N4 C18 130.18(17)
N3 Cu1 N4 C18 -66.15(17)
N2 Cu1 N4 C18 -150.92(17)
N4 C18 N5 C19 166.70(19)
C17 C18 N5 C19 -16.5(3)
C20 C19 N5 C18 -81.9(3)
O3 N6 O1 Cu1 168.28(15)
O2 N6 O1 Cu1 -10.5(2)
N1 Cu1 O1 N6 75.82(14)
N3 Cu1 O1 N6 -86.00(14)
N4 Cu1 O1 N6 -170.54(14)
